data_4062442
loop_
_publ_author_name
'Stubbert, Bryan D.'
'Stern, Charlotte L.'
'Marks, Tobin J.'

_publ_section_title
;
 Synthesis and Catalytic Characteristics of Novel Constrained-Geometry
 Organoactinide Catalysts. The First Example of Actinide-Mediated
 Intramolecular Hydroamination
;
_journal_issue 24
_journal_name_full Organometallics
_journal_page_first 4836
_journal_page_last 4838
_journal_paper_doi 10.1021/om034093f
_journal_volume 22
_journal_year 2003
_chemical_formula_sum 'C21 H43 N3 Si U'
_chemical_formula_weight 603.70
_space_group_IT_number 14
_symmetry_cell_setting monoclinic
_symmetry_space_group_name_Hall '-P 2ybc'
_symmetry_space_group_name_H-M 'P 1 21/c 1'
_cell_angle_alpha 90.00
_cell_angle_beta 93.826(8)
_cell_angle_gamma 90.00
_cell_formula_units_Z 4
_cell_length_a 16.2361(19)
_cell_length_b 9.268(2)
_cell_length_c 16.843(3)
_cell_measurement_temperature 153(2)
_cell_volume 2528.9(7)
_diffrn_ambient_temperature 153(2)
_exptl_crystal_density_diffrn 1.586
_cod_depositor_comments
;
The following automatic conversions were performed:
'_symmetry_cell_setting' value 'Monoclinic' changed to 'monoclinic'
according to '/home/saulius/struct/CIF-dictionaries/cif_core.dic'
dictionary named 'cif_core.dic' version 2.4.1 from 2010-06-29.

Automatic conversion script
Id: cif_fix_enum 1527 2010-12-29 10:47:43Z saulius 
;
_cod_original_sg_symbol_H-M 'P 21/c'
_cod_database_code 4062442

loop_
_symmetry_equiv_pos_as_xyz
'x, y, z'
'-x, y+1/2, -z+1/2'
'-x, -y, -z'
'x, -y-1/2, z-1/2'

loop_
_atom_site_label
_atom_site_type_symbol
_atom_site_fract_x
_atom_site_fract_y
_atom_site_fract_z
_atom_site_U_iso_or_equiv
_atom_site_adp_type
_atom_site_occupancy
_atom_site_symmetry_multiplicity
_atom_site_calc_flag
_atom_site_refinement_flags
_atom_site_disorder_assembly
_atom_site_disorder_group
U1 U 0.256411(7) 0.899171(13) 0.431375(7) 0.03574(5) Uani 1 1 d . . .
Si1 Si 0.15688(6) 1.10031(11) 0.55112(6) 0.0407(2) Uani 1 1 d . . .
N1 N 0.25685(17) 1.0439(3) 0.53987(16) 0.0376(6) Uani 1 1 d . . .
N2 N 0.3282(2) 0.9932(4) 0.33737(17) 0.0510(8) Uani 1 1 d . . .
N3 N 0.3046(2) 0.6812(3) 0.45808(18) 0.0494(7) Uani 1 1 d . . .
C1 C 0.1092(2) 0.9976(4) 0.46368(18) 0.0385(7) Uani 1 1 d . . .
C2 C 0.1001(2) 0.8435(4) 0.4646(2) 0.0420(8) Uani 1 1 d . . .
C3 C 0.1026(2) 0.7900(4) 0.3866(2) 0.0448(8) Uani 1 1 d . . .
C4 C 0.1124(2) 0.9091(5) 0.3357(2) 0.0494(9) Uani 1 1 d . . .
C5 C 0.1156(2) 1.0355(4) 0.3823(2) 0.0444(8) Uani 1 1 d . . .
C6 C 0.0912(3) 0.7510(4) 0.5375(2) 0.0548(10) Uani 1 1 d . . .
H6A H 0.0852 0.6497 0.5215 0.082 Uiso 1 1 calc R . .
H6B H 0.0424 0.7815 0.5643 0.082 Uiso 1 1 calc R . .
H6C H 0.1405 0.7618 0.5740 0.082 Uiso 1 1 calc R . .
C7 C 0.0909(3) 0.6351(5) 0.3609(3) 0.0678(13) Uani 1 1 d . . .
H7A H 0.1278 0.6134 0.3186 0.102 Uiso 1 1 calc R . .
H7B H 0.0335 0.6200 0.3408 0.102 Uiso 1 1 calc R . .
H7C H 0.1040 0.5713 0.4064 0.102 Uiso 1 1 calc R . .
C8 C 0.1116(3) 0.9015(5) 0.2457(2) 0.0710(14) Uani 1 1 d . . .
H8A H 0.0544 0.9056 0.2230 0.107 Uiso 1 1 calc R . .
H8B H 0.1370 0.8108 0.2300 0.107 Uiso 1 1 calc R . .
H8C H 0.1427 0.9830 0.2259 0.107 Uiso 1 1 calc R . .
C9 C 0.1258(3) 1.1858(5) 0.3493(3) 0.0668(12) Uani 1 1 d . . .
H9A H 0.1416 1.1793 0.2943 0.100 Uiso 1 1 calc R . .
H9B H 0.1689 1.2370 0.3817 0.100 Uiso 1 1 calc R . .
H9C H 0.0735 1.2383 0.3506 0.100 Uiso 1 1 calc R . .
C10 C 0.1136(3) 1.0504(5) 0.6471(2) 0.0632(12) Uani 1 1 d . . .
H10A H 0.1296 0.9512 0.6612 0.095 Uiso 1 1 calc R . .
H10B H 0.0533 1.0576 0.6416 0.095 Uiso 1 1 calc R . .
H10C H 0.1352 1.1161 0.6891 0.095 Uiso 1 1 calc R . .
C11 C 0.1387(3) 1.2992(5) 0.5429(3) 0.0672(12) Uani 1 1 d . . .
H11A H 0.1557 1.3455 0.5936 0.101 Uiso 1 1 calc R . .
H11B H 0.0799 1.3174 0.5298 0.101 Uiso 1 1 calc R . .
H11C H 0.1710 1.3388 0.5008 0.101 Uiso 1 1 calc R . .
C12 C 0.3325(2) 1.0768(4) 0.5898(2) 0.0405(8) Uani 1 1 d . . .
C13 C 0.3281(3) 1.0160(5) 0.6739(2) 0.0600(11) Uani 1 1 d . . .
H13A H 0.2838 1.0645 0.7004 0.090 Uiso 1 1 calc R . .
H13B H 0.3808 1.0324 0.7044 0.090 Uiso 1 1 calc R . .
H13C H 0.3167 0.9122 0.6709 0.090 Uiso 1 1 calc R . .
C14 C 0.4054(2) 1.0052(5) 0.5520(2) 0.0583(10) Uani 1 1 d . . .
H14A H 0.3973 0.9004 0.5505 0.087 Uiso 1 1 calc R . .
H14B H 0.4567 1.0278 0.5836 0.087 Uiso 1 1 calc R . .
H14C H 0.4089 1.0416 0.4977 0.087 Uiso 1 1 calc R . .
C15 C 0.3489(3) 1.2393(4) 0.5949(3) 0.0620(11) Uani 1 1 d . . .
H15A H 0.3529 1.2784 0.5412 0.093 Uiso 1 1 calc R . .
H15B H 0.4007 1.2569 0.6266 0.093 Uiso 1 1 calc R . .
H15C H 0.3034 1.2868 0.6201 0.093 Uiso 1 1 calc R . .
C16 C 0.3552(4) 1.1407(5) 0.3341(3) 0.0785(15) Uani 1 1 d . . .
H16A H 0.4150 1.1434 0.3292 0.118 Uiso 1 1 calc R . .
H16B H 0.3419 1.1908 0.3829 0.118 Uiso 1 1 calc R . .
H16C H 0.3272 1.1886 0.2880 0.118 Uiso 1 1 calc R . .
C17 C 0.3403(3) 0.9124(5) 0.2650(2) 0.0608(11) Uani 1 1 d . . .
H17A H 0.3164 0.9684 0.2190 0.073 Uiso 1 1 calc R . .
H17B H 0.3093 0.8206 0.2668 0.073 Uiso 1 1 calc R . .
C18 C 0.4282(3) 0.8789(6) 0.2515(3) 0.0824(16) Uani 1 1 d . . .
H18A H 0.4591 0.9691 0.2476 0.124 Uiso 1 1 calc R . .
H18B H 0.4308 0.8240 0.2021 0.124 Uiso 1 1 calc R . .
H18C H 0.4523 0.8217 0.2962 0.124 Uiso 1 1 calc R . .
C19 C 0.3097(3) 0.6271(5) 0.5391(3) 0.0675(12) Uani 1 1 d . . .
H19A H 0.2774 0.5380 0.5416 0.101 Uiso 1 1 calc R . .
H19B H 0.2876 0.6995 0.5744 0.101 Uiso 1 1 calc R . .
H19C H 0.3675 0.6072 0.5562 0.101 Uiso 1 1 calc R . .
C20 C 0.3258(3) 0.5720(5) 0.4014(3) 0.0653(12) Uani 1 1 d . . .
H20A H 0.3113 0.6089 0.3471 0.078 Uiso 1 1 calc R . .
H20B H 0.2913 0.4857 0.4092 0.078 Uiso 1 1 calc R . .
C21 C 0.4145(3) 0.5269(6) 0.4065(3) 0.0892(16) Uani 1 1 d . . .
H21A H 0.4494 0.6108 0.3974 0.134 Uiso 1 1 calc R . .
H21B H 0.4230 0.4535 0.3659 0.134 Uiso 1 1 calc R . .
H21C H 0.4292 0.4869 0.4594 0.134 Uiso 1 1 calc R . .

loop_
_atom_site_aniso_label
_atom_site_aniso_U_11
_atom_site_aniso_U_22
_atom_site_aniso_U_33
_atom_site_aniso_U_23
_atom_site_aniso_U_13
_atom_site_aniso_U_12
U1 0.04321(8) 0.03526(8) 0.02904(7) -0.00022(5) 0.00477(5) 0.00267(6)
Si1 0.0441(5) 0.0404(5) 0.0381(5) -0.0074(4) 0.0053(4) 0.0018(4)
N1 0.0418(15) 0.0386(15) 0.0325(13) -0.0054(12) 0.0027(11) -0.0005(12)
N2 0.061(2) 0.052(2) 0.0408(16) 0.0075(15) 0.0112(14) -0.0007(16)
N3 0.0581(19) 0.0378(18) 0.0522(18) 0.0022(14) 0.0037(15) 0.0077(15)
C1 0.0391(17) 0.0434(19) 0.0330(16) -0.0020(15) 0.0025(13) 0.0023(15)
C2 0.0422(19) 0.042(2) 0.0414(18) -0.0021(15) 0.0023(15) -0.0033(15)
C3 0.0455(19) 0.047(2) 0.0408(18) -0.0094(17) -0.0030(15) -0.0007(17)
C4 0.047(2) 0.069(3) 0.0311(17) -0.0029(18) -0.0045(15) 0.0063(19)
C5 0.0444(19) 0.049(2) 0.0391(18) 0.0073(16) 0.0010(15) 0.0091(17)
C6 0.060(2) 0.052(2) 0.053(2) 0.0053(18) 0.0121(19) -0.0070(19)
C7 0.071(3) 0.058(3) 0.073(3) -0.027(2) -0.001(2) -0.007(2)
C8 0.070(3) 0.108(4) 0.034(2) -0.004(2) -0.0070(19) 0.008(3)
C9 0.080(3) 0.060(3) 0.062(3) 0.022(2) 0.011(2) 0.014(2)
C10 0.058(2) 0.090(3) 0.043(2) -0.015(2) 0.0130(18) -0.008(2)
C11 0.060(3) 0.051(3) 0.090(3) -0.020(2) -0.001(2) 0.011(2)
C12 0.0424(18) 0.043(2) 0.0360(17) -0.0037(15) 0.0006(14) 0.0009(15)
C13 0.065(3) 0.075(3) 0.039(2) 0.000(2) -0.0051(18) 0.002(2)
C14 0.048(2) 0.072(3) 0.054(2) -0.015(2) -0.0021(18) 0.006(2)
C15 0.065(3) 0.048(2) 0.072(3) -0.013(2) -0.004(2) -0.008(2)
C16 0.102(4) 0.063(3) 0.072(3) 0.017(2) 0.019(3) -0.011(3)
C17 0.065(3) 0.073(3) 0.045(2) 0.002(2) 0.0056(19) -0.004(2)
C18 0.070(3) 0.116(5) 0.063(3) -0.017(3) 0.021(2) -0.002(3)
C19 0.092(3) 0.054(3) 0.057(3) 0.003(2) 0.009(2) 0.004(2)
C20 0.077(3) 0.056(3) 0.063(3) -0.003(2) 0.003(2) 0.008(2)
C21 0.082(4) 0.084(4) 0.105(4) -0.008(3) 0.032(3) 0.016(3)

loop_
_geom_bond_atom_site_label_1
_geom_bond_atom_site_label_2
_geom_bond_distance
_geom_bond_site_symmetry_2
_geom_bond_publ_flag
U1 N3 2.203(3) . ?
U1 N2 2.207(3) . ?
U1 N1 2.267(3) . ?
U1 C1 2.648(3) . ?
U1 C2 2.686(4) . ?
U1 C5 2.693(3) . ?
U1 C4 2.751(4) . ?
U1 C3 2.753(4) . ?
U1 Si1 3.2541(10) . ?
Si1 N1 1.728(3) . ?
Si1 C10 1.864(4) . ?
Si1 C11 1.870(4) . ?
Si1 C1 1.877(3) . ?
N1 C12 1.474(4) . ?
N2 C16 1.439(6) . ?
N2 C17 1.455(5) . ?
N3 C20 1.448(5) . ?
N3 C19 1.451(5) . ?
C1 C5 1.425(5) . ?
C1 C2 1.436(5) . ?
C2 C3 1.408(5) . ?
C2 C6 1.513(5) . ?
C3 C4 1.413(5) . ?
C3 C7 1.507(5) . ?
C4 C5 1.410(5) . ?
C4 C8 1.517(5) . ?
C5 C9 1.513(6) . ?
C6 H6A 0.9800 . ?
C6 H6B 0.9800 . ?
C6 H6C 0.9800 . ?
C7 H7A 0.9800 . ?
C7 H7B 0.9800 . ?
C7 H7C 0.9800 . ?
C8 H8A 0.9800 . ?
C8 H8B 0.9800 . ?
C8 H8C 0.9800 . ?
C9 H9A 0.9800 . ?
C9 H9B 0.9800 . ?
C9 H9C 0.9800 . ?
C10 H10A 0.9800 . ?
C10 H10B 0.9800 . ?
C10 H10C 0.9800 . ?
C11 H11A 0.9800 . ?
C11 H11B 0.9800 . ?
C11 H11C 0.9800 . ?
C12 C15 1.531(5) . ?
C12 C14 1.532(5) . ?
C12 C13 1.532(5) . ?
C13 H13A 0.9800 . ?
C13 H13B 0.9800 . ?
C13 H13C 0.9800 . ?
C14 H14A 0.9800 . ?
C14 H14B 0.9800 . ?
C14 H14C 0.9800 . ?
C15 H15A 0.9800 . ?
C15 H15B 0.9800 . ?
C15 H15C 0.9800 . ?
C16 H16A 0.9800 . ?
C16 H16B 0.9800 . ?
C16 H16C 0.9800 . ?
C17 C18 1.492(6) . ?
C17 H17A 0.9900 . ?
C17 H17B 0.9900 . ?
C18 H18A 0.9800 . ?
C18 H18B 0.9800 . ?
C18 H18C 0.9800 . ?
C19 H19A 0.9800 . ?
C19 H19B 0.9800 . ?
C19 H19C 0.9800 . ?
C20 C21 1.497(7) . ?
C20 H20A 0.9900 . ?
C20 H20B 0.9900 . ?
C21 H21A 0.9800 . ?
C21 H21B 0.9800 . ?
C21 H21C 0.9800 . ?
